data_4071940
loop_
_publ_author_name
'Bennett, Martin A.'
'Bhargava, Suresh K.'
'Keniry, Max A.'
'Priv\'er, Steven H.'
'Simmonds, Peta M.'
'Wagler, J\"org'
'Willis, Anthony C.'

_publ_section_title
;
 A Triad of Bis(orthometalated) d8-Complexes Containing Four-Membered
 Rings
;
_journal_issue 20
_journal_name_full Organometallics
_journal_page_first 5361
_journal_paper_doi 10.1021/om8004806
_journal_volume 27
_journal_year 2008
_chemical_compound_source
;
local
;
_chemical_formula_moiety ' C36 H20 F8 Ni1 P2 '
_chemical_formula_sum 'C36 H20 F8 Ni P2'
_chemical_formula_weight 725.20
_chemical_name_systematic
; 
? 
;
_space_group_IT_number 14
_symmetry_cell_setting monoclinic
_symmetry_space_group_name_Hall '-P 2ybc'
_symmetry_space_group_name_H-M 'P 1 21/c 1'
_atom_sites_solution_hydrogens geom
_atom_sites_solution_primary direct
_audit_creation_date 05-09-11
_audit_creation_method CRYSTALS_ver_12-03-99
_audit_update_record
;
2005-11-09 - Report on C36 H20 F8 P2 Ni 
             by   Anthony C. Willis
             for  Steven Priver and Martin Bennett

2005-11-09 - passes checkcif tests with minor warnings  
;
_cell_angle_alpha 90
_cell_angle_beta 97.9282(13)
_cell_angle_gamma 90
_cell_formula_units_Z 4
_cell_length_a 12.4710(3)
_cell_length_b 12.3859(3)
_cell_length_c 20.0281(4)
_cell_measurement_reflns_used 110199
_cell_measurement_temperature 200
_cell_measurement_theta_max 25
_cell_measurement_theta_min 3
_cell_volume 3064.06(12)
_computing_cell_refinement
; 
 Denzo/Scalepack (Otwinowski & Minor, 1996) 
;
_computing_data_collection
; 
 COLLECT (Nonius BV, 1997) 
;
_computing_data_reduction
; 
 Denzo/Scalepack (Otwinowski & Minor, 1996) 
;
_computing_molecular_graphics
; 
ORTEP-II (Johnson 1976) in teXsan (MSC, 1992-1997)
;
_computing_publication_material
; 
 CRYSTALS (Watkin et al 2003) 
;
_computing_structure_refinement
; 
 CRYSTALS (Watkin et al 2003) 
;
_computing_structure_solution
; 
 SIR92 (Altomare et al, 1994) 
;
_diffrn_ambient_temperature 200
_diffrn_measured_fraction_theta_full 0.99
_diffrn_measured_fraction_theta_max 0.989
_diffrn_measurement_device_type
; 
Nonius Kappa CCD 
;
_diffrn_measurement_method ' \f and \w scans with CCD '
_diffrn_radiation_monochromator graphite
_diffrn_radiation_type 'Mo K\a'
_diffrn_radiation_wavelength 0.71073
_diffrn_reflns_av_R_equivalents 0.072
_diffrn_reflns_limit_h_max 14
_diffrn_reflns_limit_h_min -14
_diffrn_reflns_limit_k_max 14
_diffrn_reflns_limit_k_min -14
_diffrn_reflns_limit_l_max 23
_diffrn_reflns_limit_l_min -23
_diffrn_reflns_number 41339
_diffrn_reflns_theta_full 25.
_diffrn_reflns_theta_max 25.213
_diffrn_reflns_theta_min 2.631
_diffrn_standards_decay_% 0.00
_diffrn_standards_interval_count 0
_diffrn_standards_interval_time 0
_diffrn_standards_number 0
_exptl_absorpt_coefficient_mu 0.813
_exptl_absorpt_correction_T_max 0.961
_exptl_absorpt_correction_T_min 0.867
_exptl_absorpt_correction_type integration
_exptl_absorpt_process_details
;
via Gaussian method (Coppens, 1970) implemented in maXus (2000)
;
_exptl_crystal_colour ' yellow '
_exptl_crystal_density_diffrn 1.572
_exptl_crystal_density_meas ?
_exptl_crystal_description ' plate '
_exptl_crystal_F_000 1464
_exptl_crystal_size_max 0.23
_exptl_crystal_size_mid 0.14
_exptl_crystal_size_min 0.05
_refine_diff_density_max 0.94
_refine_diff_density_min -0.59
_refine_ls_extinction_method None
_refine_ls_goodness_of_fit_ref 1.0876
_refine_ls_hydrogen_treatment noref
_refine_ls_matrix_type full
_refine_ls_number_parameters 424
_refine_ls_number_reflns 3608
_refine_ls_number_restraints 0
_refine_ls_R_factor_all 0.0644
_refine_ls_R_factor_gt 0.0416
_refine_ls_shift/su_max 0.000951
_refine_ls_structure_factor_coef F
_refine_ls_weighting_details
;
 Method, part 1, Chebychev polynomial, (Watkin, 1994, Prince, 1982) 
 [weight] = 1.0/[A~0~*T~0~(x)+A~1~*T~1~(x) ... +A~n-1~]*T~n-1~(x)] 
 where A~i~ are the Chebychev coefficients listed below and x= Fcalc/Fmax 
 Method = Robust Weighting (Prince, 1982) 
 W = [weight] * [1-(deltaF/6*sigmaF)^2^]^2^ 
 A~i~ are: 
 1.96 1.89 2.17 0.572 0.557 
;
_refine_ls_weighting_scheme calc
_refine_ls_wR_factor_all 0.0519
_refine_ls_wR_factor_gt 0.0468
_refine_ls_wR_factor_ref 0.0468
_reflns_limit_h_max 14
_reflns_limit_h_min -14
_reflns_limit_k_max 14
_reflns_limit_k_min 0
_reflns_limit_l_max 23
_reflns_limit_l_min 0
_reflns_number_gt 3608
_reflns_number_total 5458
_reflns_threshold_expression I>2u(I)
_cod_data_source_file om8004806_si_001.cif
_cod_data_source_block ben0507
_cod_depositor_comments
;
The following automatic conversions were performed:

'_symmetry_cell_setting' value 'Monoclinic' changed to 'monoclinic'
according to /home/saulius/struct/CIF-dictionaries/cif_core.dic
dictionary named 'cif_core.dic' version 2.4.1 from 2010-06-29.

Automatic conversion script
Id: cif_fix_values 1715 2011-07-08 13:25:40Z adriana 

The following automatic conversions were performed:

'_exptl_crystal_density_meas' value 'not measured' was changed to '?'
- the value is perceived as not measured.

Automatic conversion script
Id: cif_fix_values 3008 2015-01-20 13:52:24Z robertas 
;
_cod_original_sg_symbol_H-M 'P 1 21/c 1 '
_cod_original_formula_sum ' C36 H20 F8 Ni1 P2 '
_cod_database_code 4071940

loop_
_symmetry_equiv_pos_as_xyz
x,y,z
-x,-y,-z
-x,y+1/2,-z+1/2
x,-y+1/2,z+1/2

loop_
_atom_site_label
_atom_site_type_symbol
_atom_site_fract_x
_atom_site_fract_y
_atom_site_fract_z
_atom_site_U_iso_or_equiv
_atom_site_occupancy
_atom_site_adp_type
_atom_site_refinement_flags_posn
Ni1 Ni 0.75884(3) 0.60760(3) 0.25715(2) 0.0342 1.0000 Uani .
P1 P 0.90975(6) 0.53350(7) 0.30675(4) 0.0337 1.0000 Uani .
P2 P 0.60451(6) 0.67652(7) 0.20848(4) 0.0345 1.0000 Uani .
F113 F 0.73171(18) 0.5778(2) 0.07889(10) 0.0591 1.0000 Uani .
F114 F 0.87629(19) 0.4677(2) 0.01843(10) 0.0602 1.0000 Uani .
F115 F 1.05342(17) 0.37953(19) 0.08814(11) 0.0571 1.0000 Uani .
F116 F 1.09291(16) 0.40275(19) 0.22538(11) 0.0557 1.0000 Uani .
F213 F 0.78946(18) 0.6344(2) 0.43497(11) 0.0636 1.0000 Uani .
F214 F 0.6393(2) 0.7327(2) 0.49813(11) 0.0659 1.0000 Uani .
F215 F 0.45563(19) 0.8101(2) 0.43061(13) 0.0659 1.0000 Uani .
F216 F 0.41659(16) 0.7944(2) 0.29333(12) 0.0601 1.0000 Uani .
C111 C 0.9295(2) 0.5051(3) 0.22180(16) 0.0367 1.0000 Uani .
C112 C 0.8347(3) 0.5501(3) 0.18660(17) 0.0370 1.0000 Uani .
C113 C 0.8188(3) 0.5365(3) 0.11867(17) 0.0418 1.0000 Uani .
C114 C 0.8936(3) 0.4799(3) 0.08519(17) 0.0418 1.0000 Uani .
C115 C 0.9849(3) 0.4358(3) 0.12171(18) 0.0430 1.0000 Uani .
C116 C 1.0041(2) 0.4478(3) 0.18977(18) 0.0395 1.0000 Uani .
C121 C 1.0254(2) 0.6057(3) 0.34986(17) 0.0374 1.0000 Uani .
C122 C 1.0920(3) 0.6639(3) 0.3120(2) 0.0483 1.0000 Uani .
C123 C 1.1789(3) 0.7219(3) 0.3454(3) 0.0588 1.0000 Uani .
C124 C 1.1996(3) 0.7216(3) 0.4146(3) 0.0608 1.0000 Uani .
C125 C 1.1335(3) 0.6650(4) 0.4523(2) 0.0598 1.0000 Uani .
C126 C 1.0451(3) 0.6078(3) 0.41946(19) 0.0467 1.0000 Uani .
C131 C 0.9039(3) 0.4032(3) 0.34767(16) 0.0356 1.0000 Uani .
C132 C 0.8049(3) 0.3497(3) 0.33824(19) 0.0444 1.0000 Uani .
C133 C 0.7983(3) 0.2439(3) 0.3606(2) 0.0507 1.0000 Uani .
C134 C 0.8885(3) 0.1925(3) 0.39258(19) 0.0500 1.0000 Uani .
C135 C 0.9864(3) 0.2461(3) 0.4030(2) 0.0538 1.0000 Uani .
C136 C 0.9950(3) 0.3515(3) 0.38043(19) 0.0465 1.0000 Uani .
C211 C 0.5861(3) 0.7037(3) 0.29401(17) 0.0379 1.0000 Uani .
C212 C 0.6831(3) 0.6620(3) 0.32818(17) 0.0386 1.0000 Uani .
C213 C 0.6988(3) 0.6719(3) 0.39659(17) 0.0442 1.0000 Uani .
C214 C 0.6222(3) 0.7218(3) 0.43116(18) 0.0478 1.0000 Uani .
C215 C 0.5274(3) 0.7614(3) 0.39561(19) 0.0477 1.0000 Uani .
C216 C 0.5086(3) 0.7533(3) 0.32738(19) 0.0444 1.0000 Uani .
C221 C 0.4918(2) 0.5979(3) 0.16745(17) 0.0368 1.0000 Uani .
C222 C 0.4243(3) 0.5419(3) 0.20603(19) 0.0423 1.0000 Uani .
C223 C 0.3384(3) 0.4822(3) 0.1737(2) 0.0497 1.0000 Uani .
C224 C 0.3187(3) 0.4779(3) 0.1048(2) 0.0502 1.0000 Uani .
C225 C 0.3855(3) 0.5316(3) 0.0661(2) 0.0488 1.0000 Uani .
C226 C 0.4728(3) 0.5913(3) 0.09813(18) 0.0423 1.0000 Uani .
C231 C 0.6007(2) 0.8016(3) 0.16146(17) 0.0360 1.0000 Uani .
C232 C 0.6980(3) 0.8523(3) 0.15382(19) 0.0454 1.0000 Uani .
C233 C 0.6971(3) 0.9508(3) 0.1207(2) 0.0549 1.0000 Uani .
C234 C 0.6009(3) 0.9979(3) 0.0938(2) 0.0530 1.0000 Uani .
C235 C 0.5036(3) 0.9477(3) 0.1006(2) 0.0520 1.0000 Uani .
C236 C 0.5037(3) 0.8503(3) 0.1344(2) 0.0469 1.0000 Uani .
H1221 H 1.0774(3) 0.6639(3) 0.2616(2) 0.0579 1.0000 Uiso R
H1231 H 1.2268(3) 0.7642(3) 0.3188(3) 0.0705 1.0000 Uiso R
H1241 H 1.2630(3) 0.7627(3) 0.4379(3) 0.0716 1.0000 Uiso R
H1251 H 1.1489(3) 0.6650(4) 0.5027(2) 0.0706 1.0000 Uiso R
H1261 H 0.9959(3) 0.5682(3) 0.44640(19) 0.0557 1.0000 Uiso R
H1321 H 0.7387(3) 0.3872(3) 0.31547(19) 0.0533 1.0000 Uiso R
H1331 H 0.7273(3) 0.2051(3) 0.3533(2) 0.0615 1.0000 Uiso R
H1341 H 0.8833(3) 0.1163(3) 0.40830(19) 0.0623 1.0000 Uiso R
H1351 H 1.0518(3) 0.2089(3) 0.4270(2) 0.0659 1.0000 Uiso R
H1361 H 1.0662(3) 0.3898(3) 0.38776(19) 0.0563 1.0000 Uiso R
H2221 H 0.4380(3) 0.5449(3) 0.25638(19) 0.0507 1.0000 Uiso R
H2231 H 0.2903(3) 0.4419(3) 0.2010(2) 0.0593 1.0000 Uiso R
H2241 H 0.2556(3) 0.4355(3) 0.0823(2) 0.0586 1.0000 Uiso R
H2251 H 0.3713(3) 0.5277(3) 0.0158(2) 0.0577 1.0000 Uiso R
H2261 H 0.5220(3) 0.6296(3) 0.07051(18) 0.0507 1.0000 Uiso R
H2321 H 0.7685(3) 0.8178(3) 0.17218(19) 0.0544 1.0000 Uiso R
H2331 H 0.7670(3) 0.9879(3) 0.1163(2) 0.0670 1.0000 Uiso R
H2341 H 0.6012(3) 1.0682(3) 0.0694(2) 0.0640 1.0000 Uiso R
H2351 H 0.4336(3) 0.9818(3) 0.0811(2) 0.0622 1.0000 Uiso R
H2361 H 0.4334(3) 0.8144(3) 0.1394(2) 0.0567 1.0000 Uiso R

loop_
_atom_site_aniso_label
_atom_site_aniso_U_11
_atom_site_aniso_U_22
_atom_site_aniso_U_33
_atom_site_aniso_U_23
_atom_site_aniso_U_13
_atom_site_aniso_U_12
Ni1 0.0291(2) 0.0345(2) 0.0391(2) 0.00121(17) 0.00535(16) 0.00093(17)
P1 0.0283(4) 0.0341(4) 0.0391(5) 0.0025(3) 0.0057(3) -0.0008(3)
P2 0.0279(4) 0.0347(4) 0.0412(5) 0.0007(4) 0.0063(3) 0.0002(3)
F113 0.0549(13) 0.0749(15) 0.0439(12) -0.0007(11) -0.0063(10) 0.0155(12)
F114 0.0685(15) 0.0734(16) 0.0392(12) -0.0074(11) 0.0091(10) 0.0037(12)
F115 0.0484(12) 0.0634(14) 0.0643(14) -0.0084(11) 0.0252(10) 0.0024(11)
F116 0.0334(10) 0.0710(15) 0.0632(13) 0.0057(11) 0.0086(9) 0.0141(10)
F213 0.0585(14) 0.0870(17) 0.0433(12) 0.0032(11) 0.0003(10) 0.0109(13)
F214 0.0784(16) 0.0784(17) 0.0439(12) -0.0098(11) 0.0189(11) -0.0090(14)
F215 0.0542(13) 0.0754(16) 0.0757(16) -0.0210(13) 0.0359(12) -0.0075(12)
F216 0.0328(10) 0.0744(16) 0.0751(15) -0.0058(12) 0.0138(10) 0.0103(10)
C111 0.0298(16) 0.0394(18) 0.0411(18) 0.0030(14) 0.0059(14) -0.0054(14)
C112 0.0350(16) 0.0303(17) 0.0458(19) 0.0030(14) 0.0064(14) -0.0031(14)
C113 0.0408(18) 0.0424(19) 0.0411(19) 0.0018(15) 0.0009(15) -0.0021(15)
C114 0.0447(19) 0.0419(19) 0.0399(19) -0.0044(15) 0.0101(15) -0.0069(16)
C115 0.0363(18) 0.044(2) 0.052(2) -0.0032(16) 0.0162(16) -0.0053(15)
C116 0.0250(15) 0.0419(19) 0.052(2) 0.0053(16) 0.0079(14) 0.0008(14)
C121 0.0291(15) 0.0316(17) 0.051(2) -0.0003(15) 0.0037(14) 0.0006(14)
C122 0.0345(17) 0.045(2) 0.066(2) 0.0043(18) 0.0067(16) -0.0043(16)
C123 0.0362(19) 0.040(2) 0.100(4) 0.001(2) 0.009(2) -0.0046(16)
C124 0.0351(19) 0.044(2) 0.100(4) -0.026(2) -0.003(2) 0.0000(17)
C125 0.042(2) 0.071(3) 0.063(3) -0.032(2) -0.0028(19) 0.008(2)
C126 0.0327(16) 0.054(2) 0.053(2) -0.0110(18) 0.0031(15) 0.0031(17)
C131 0.0339(16) 0.0353(18) 0.0390(17) 0.0013(14) 0.0099(13) 0.0022(14)
C132 0.0324(17) 0.042(2) 0.059(2) 0.0030(16) 0.0071(15) -0.0024(15)
C133 0.048(2) 0.039(2) 0.067(2) 0.0024(18) 0.0141(18) -0.0075(17)
C134 0.062(2) 0.0343(19) 0.059(2) 0.0037(17) 0.0285(19) 0.0035(17)
C135 0.049(2) 0.045(2) 0.071(3) 0.0132(19) 0.0196(19) 0.0156(18)
C136 0.0339(17) 0.046(2) 0.061(2) 0.0075(17) 0.0111(16) 0.0059(15)
C211 0.0336(16) 0.0360(18) 0.0445(19) -0.0002(14) 0.0065(14) -0.0067(14)
C212 0.0331(17) 0.0343(18) 0.049(2) 0.0009(15) 0.0091(14) -0.0040(14)
C213 0.046(2) 0.045(2) 0.0408(19) 0.0008(16) 0.0037(15) -0.0054(17)
C214 0.055(2) 0.047(2) 0.043(2) -0.0053(16) 0.0130(17) -0.0124(18)
C215 0.047(2) 0.044(2) 0.058(2) -0.0093(17) 0.0281(17) -0.0116(17)
C216 0.0331(17) 0.046(2) 0.056(2) -0.0018(17) 0.0129(15) -0.0043(16)
C221 0.0287(15) 0.0304(17) 0.051(2) 0.0016(14) 0.0041(14) 0.0001(13)
C222 0.0354(18) 0.0385(19) 0.053(2) 0.0057(15) 0.0049(15) -0.0007(15)
C223 0.0375(18) 0.0346(19) 0.076(3) 0.0101(18) 0.0035(18) -0.0033(15)
C224 0.0322(18) 0.0340(19) 0.080(3) -0.0026(18) -0.0068(18) 0.0005(15)
C225 0.0417(19) 0.047(2) 0.055(2) -0.0104(17) -0.0013(17) -0.0010(17)
C226 0.0333(17) 0.046(2) 0.048(2) -0.0018(16) 0.0044(15) 0.0024(15)
C231 0.0287(15) 0.0374(18) 0.0423(18) -0.0015(14) 0.0062(13) 0.0004(13)
C232 0.0305(17) 0.044(2) 0.062(2) 0.0026(17) 0.0063(16) -0.0015(15)
C233 0.045(2) 0.043(2) 0.080(3) 0.0060(19) 0.0186(19) -0.0041(17)
C234 0.055(2) 0.038(2) 0.067(3) 0.0074(18) 0.0127(19) 0.0031(17)
C235 0.0408(19) 0.042(2) 0.073(3) 0.0063(19) 0.0061(18) 0.0105(17)
C236 0.0314(17) 0.041(2) 0.069(2) 0.0050(18) 0.0105(16) 0.0014(15)

loop_
_atom_type_symbol
_atom_type_scat_dispersion_real
_atom_type_scat_dispersion_imag
_atom_type_scat_Cromer_Mann_a1
_atom_type_scat_Cromer_Mann_b1
_atom_type_scat_Cromer_Mann_a2
_atom_type_scat_Cromer_Mann_b2
_atom_type_scat_Cromer_Mann_a3
_atom_type_scat_Cromer_Mann_b3
_atom_type_scat_Cromer_Mann_a4
_atom_type_scat_Cromer_Mann_b4
_atom_type_scat_Cromer_Mann_c
_atom_type_scat_source
'C   ' 0.0033 0.0016 2.3100 20.8439 1.0200 10.2075 1.5886 0.5687 0.8650 51.6512 0.2156 International_Tables_Vol_IV_Table_2.2B
'H   ' 0.0000 0.0000 0.4930 10.5109 0.3229 26.1257 0.1402 3.1424 0.0408 57.7998 0.0030 International_Tables_Vol_IV_Table_2.2B
'F   ' 0.0171 0.0103 3.5392 10.2825 2.6412 4.2944 1.5170 0.2615 1.0243 26.1476 0.2776 International_Tables_Vol_IV_Table_2.2B
'P   ' 0.1023 0.0942 6.4345 1.9067 4.1791 27.1570 1.7800 0.5260 1.4908 68.1645 1.1149 International_Tables_Vol_IV_Table_2.2B
'Ni  ' 0.3393 1.1124 12.8376 3.8785 7.2920 0.2565 4.4438 12.1763 2.3800 66.3421 1.0341 International_Tables_Vol_IV_Table_2.2B

loop_
_exptl_crystal_face_index_h
_exptl_crystal_face_index_k
_exptl_crystal_face_index_l
_exptl_crystal_face_perp_dist
1 0 0 0.100
-1 0 0 0.130
0 1 0 0.090
0 -1 0 0.050
0 0 1 0.010
0 0 -1 0.040
1 1 0 0.098
-5 -5 0 0.101
5 -5 0 0.065
-6 6 0 0.115

loop_
_geom_angle_atom_site_label_1
_geom_angle_atom_site_label_2
_geom_angle_atom_site_label_3
_geom_angle
_geom_angle_publ_flag
P1 Ni1 P2 177.90(4) yes
P1 Ni1 C112 72.76(10) yes
P2 Ni1 C112 107.67(10) yes
P1 Ni1 C212 106.66(10) yes
P2 Ni1 C212 72.87(10) yes
C112 Ni1 C212 178.85(14) yes
Ni1 P1 C111 82.77(11) yes
Ni1 P1 C121 125.70(11) yes
C111 P1 C121 110.20(15) yes
Ni1 P1 C131 119.24(11) yes
C111 P1 C131 105.92(16) yes
C121 P1 C131 107.62(15) yes
Ni1 P2 C211 82.51(11) yes
Ni1 P2 C221 124.60(11) yes
C211 P2 C221 109.93(15) yes
Ni1 P2 C231 121.33(11) yes
C211 P2 C231 109.80(15) yes
C221 P2 C231 105.12(15) yes
P1 C111 C112 100.5(2) yes
P1 C111 C116 136.6(3) yes
C112 C111 C116 122.6(3) yes
C111 C112 Ni1 104.0(2) yes
C111 C112 C113 116.7(3) yes
Ni1 C112 C113 139.1(3) yes
F113 C113 C112 122.5(3) yes
F113 C113 C114 116.0(3) yes
C112 C113 C114 121.6(3) yes
C113 C114 F114 120.5(3) yes
C113 C114 C115 119.8(3) yes
F114 C114 C115 119.7(3) yes
F115 C115 C114 118.2(3) yes
F115 C115 C116 121.3(3) yes
C114 C115 C116 120.5(3) yes
C111 C116 F116 121.1(3) yes
C111 C116 C115 118.7(3) yes
F116 C116 C115 120.1(3) yes
P1 C121 C122 119.3(3) yes
P1 C121 C126 120.6(3) yes
C122 C121 C126 120.1(3) yes
C121 C122 C123 119.1(4) yes
C121 C122 H1221 120.472 no
C123 C122 H1221 120.462 no
C122 C123 C124 120.6(4) yes
C122 C123 H1231 119.720 no
C124 C123 H1231 119.712 no
C123 C124 C125 120.6(4) yes
C123 C124 H1241 119.681 no
C125 C124 H1241 119.669 no
C124 C125 C126 119.4(4) yes
C124 C125 H1251 120.315 no
C126 C125 H1251 120.308 no
C125 C126 C121 120.2(4) yes
C125 C126 H1261 119.883 no
C121 C126 H1261 119.883 no
P1 C131 C132 116.9(3) yes
P1 C131 C136 122.8(3) yes
C132 C131 C136 119.9(3) yes
C131 C132 C133 119.7(3) yes
C131 C132 H1321 120.156 no
C133 C132 H1321 120.140 no
C132 C133 C134 120.4(3) yes
C132 C133 H1331 119.787 no
C134 C133 H1331 119.790 no
C133 C134 C135 119.9(3) yes
C133 C134 H1341 120.048 no
C135 C134 H1341 120.065 no
C134 C135 C136 120.6(3) yes
C134 C135 H1351 119.711 no
C136 C135 H1351 119.725 no
C135 C136 C131 119.5(3) yes
C135 C136 H1361 120.252 no
C131 C136 H1361 120.266 no
P2 C211 C212 100.4(2) yes
P2 C211 C216 137.0(3) yes
C212 C211 C216 122.5(3) yes
C211 C212 Ni1 104.2(2) yes
C211 C212 C213 116.8(3) yes
Ni1 C212 C213 139.0(3) yes
F213 C213 C212 122.1(3) yes
F213 C213 C214 116.3(3) yes
C212 C213 C214 121.6(3) yes
C213 C214 F214 121.1(3) yes
C213 C214 C215 119.7(3) yes
F214 C214 C215 119.2(3) yes
F215 C215 C214 118.1(3) yes
F215 C215 C216 121.3(4) yes
C214 C215 C216 120.6(3) yes
C211 C216 F216 121.4(3) yes
C211 C216 C215 118.8(3) yes
F216 C216 C215 119.8(3) yes
P2 C221 C222 120.2(3) yes
P2 C221 C226 120.2(3) yes
C222 C221 C226 119.6(3) yes
C221 C222 C223 119.3(4) yes
C221 C222 H2221 120.336 no
C223 C222 H2221 120.337 no
C222 C223 C224 120.8(4) yes
C222 C223 H2231 119.592 no
C224 C223 H2231 119.597 no
C223 C224 C225 120.5(3) yes
C223 C224 H2241 119.761 no
C225 C224 H2241 119.774 no
C224 C225 C226 119.3(4) yes
C224 C225 H2251 120.350 no
C226 C225 H2251 120.354 no
C225 C226 C221 120.5(3) yes
C225 C226 H2261 119.737 no
C221 C226 H2261 119.746 no
P2 C231 C232 118.8(2) yes
P2 C231 C236 122.1(3) yes
C232 C231 C236 119.0(3) yes
C231 C232 C233 119.9(3) yes
C231 C232 H2321 120.059 no
C233 C232 H2321 120.056 no
C232 C233 C234 120.6(4) yes
C232 C233 H2331 119.697 no
C234 C233 H2331 119.690 no
C233 C234 C235 120.0(4) yes
C233 C234 H2341 120.008 no
C235 C234 H2341 120.000 no
C234 C235 C236 119.8(3) yes
C234 C235 H2351 120.091 no
C236 C235 H2351 120.092 no
C231 C236 C235 120.6(3) yes
C231 C236 H2361 119.692 no
C235 C236 H2361 119.680 no
C235 C236 H2361 119.680 no

loop_
_geom_bond_atom_site_label_1
_geom_bond_atom_site_label_2
_geom_bond_distance
_geom_bond_publ_flag
Ni1 P1 2.2035(9) yes
Ni1 P2 2.2058(9) yes
Ni1 C112 1.941(3) yes
Ni1 C212 1.934(3) yes
P1 C111 1.787(3) yes
P1 C121 1.812(3) yes
P1 C131 1.817(3) yes
P2 C211 1.792(4) yes
P2 C221 1.811(3) yes
P2 C231 1.811(3) yes
F113 C113 1.355(4) yes
F114 C114 1.333(4) yes
F115 C115 1.351(4) yes
F116 C116 1.352(4) yes
F213 C213 1.358(4) yes
F214 C214 1.335(4) yes
F215 C215 1.352(4) yes
F216 C216 1.350(4) yes
C111 C112 1.406(4) yes
C111 C116 1.395(5) yes
C112 C113 1.358(5) yes
C113 C114 1.409(5) yes
C114 C115 1.378(5) yes
C115 C116 1.359(5) yes
C121 C122 1.400(5) yes
C121 C126 1.382(5) yes
C122 C123 1.392(5) yes
C122 H1221 1.000 no
C123 C124 1.373(6) yes
C123 H1231 1.000 no
C124 C125 1.383(7) yes
C124 H1241 1.000 no
C125 C126 1.396(5) yes
C125 H1251 1.000 no
C126 H1261 1.000 no
C131 C132 1.390(5) yes
C131 C136 1.387(5) yes
C132 C133 1.391(5) yes
C132 H1321 1.000 no
C133 C134 1.373(5) yes
C133 H1331 1.000 no
C134 C135 1.381(5) yes
C134 H1341 1.000 no
C135 C136 1.390(5) yes
C135 H1351 1.000 no
C136 H1361 1.000 no
C211 C212 1.405(5) yes
C211 C216 1.391(5) yes
C212 C213 1.363(5) yes
C213 C214 1.399(5) yes
C214 C215 1.384(5) yes
C215 C216 1.358(5) yes
C221 C222 1.402(5) yes
C221 C226 1.378(5) yes
C222 C223 1.387(5) yes
C222 H2221 1.000 no
C223 C224 1.368(6) yes
C223 H2231 1.000 no
C224 C225 1.384(6) yes
C224 H2241 1.000 no
C225 C226 1.398(5) yes
C225 H2251 1.000 no
C226 H2261 1.000 no
C231 C232 1.394(5) yes
C231 C236 1.392(5) yes
C232 C233 1.388(5) yes
C232 H2321 1.000 no
C233 C234 1.374(5) yes
C233 H2331 1.000 no
C234 C235 1.387(5) yes
C234 H2341 1.000 no
C235 C236 1.384(5) yes
C235 H2351 1.000 no
C236 H2361 1.000 no
C236 H2361 1.000 no

loop_
_geom_contact_atom_site_label_1
_geom_contact_atom_site_label_2
_geom_contact_distance
_geom_contact_site_symmetry_2
_geom_contact_publ_flag
F113 F214 2.990(3) 4_564 no
F113 C225 3.352(4) 2_665 no
F114 F115 3.069(3) 2_765 no
F114 C134 3.228(4) 4_554 no
F114 C224 3.287(4) 2_665 no
F114 F114 3.367(5) 2_765 no
F114 C225 3.464(4) 2_665 no
F114 C124 3.512(5) 3_745 no
F115 C224 3.498(4) 1_655 no
F115 C125 3.554(5) 3_745 no
F115 C126 3.579(4) 3_745 no
F116 C232 3.362(4) 3_745 no
F116 C223 3.505(4) 1_655 no
F214 C232 3.277(4) 4_565 no
F214 C233 3.350(4) 4_565 no
F214 C231 3.398(4) 4_565 no
F214 C234 3.509(5) 4_565 no
F214 C236 3.555(5) 4_565 no
F215 C124 3.349(4) 1_455 no
F215 C225 3.379(4) 3_655 no
F215 C226 3.549(4) 4_565 no
F215 C225 3.553(5) 4_565 no
F216 C123 3.396(5) 1_455 no
C114 C124 3.404(5) 3_745 no
C115 C123 3.464(5) 3_745 no
C115 C124 3.521(5) 3_745 no
C115 C134 3.579(5) 3_755 no
C214 C224 3.357(5) 3_655 no
C215 C224 3.298(5) 3_655 no
C215 C225 3.569(5) 3_655 no
C215 C223 3.584(5) 3_655 no
C216 C223 3.419(5) 3_655 no

loop_
_geom_torsion_atom_site_label_1
_geom_torsion_atom_site_label_2
_geom_torsion_atom_site_label_3
_geom_torsion_atom_site_label_4
_geom_torsion
_geom_torsion_publ_flag
Ni1 P1 C111 C112 -0.3(2) no
Ni1 P1 C111 C116 -174.1(4) no
Ni1 P1 C121 C122 -72.7(3) no
Ni1 P1 C121 C126 104.2(3) no
Ni1 P1 C131 C132 8.0(3) no
Ni1 P1 C131 C136 -179.5(3) no
Ni1 P2 C211 C212 0.4(2) no
Ni1 P2 C211 C216 178.0(4) no
Ni1 P2 C221 C222 76.4(3) no
Ni1 P2 C221 C226 -102.6(3) no
Ni1 P2 C231 C232 2.7(3) no
Ni1 P2 C231 C236 -175.4(3) no
Ni1 C112 C111 P1 0.4(3) no
Ni1 C112 C111 C116 175.3(3) no
Ni1 C112 C113 F113 7.1(7) no
Ni1 C112 C113 C114 -174.1(3) no
Ni1 C212 C211 P2 -0.5(3) no
Ni1 C212 C211 C216 -178.5(3) no
Ni1 C212 C213 F213 -2.1(7) no
Ni1 C212 C213 C214 177.7(3) no
P1 Ni1 C112 C111 -0.3(2) no
P1 Ni1 C112 C113 174.3(5) no
P1 Ni1 C212 C211 -177.5(2) no
P1 Ni1 C212 C213 4.4(5) no
P1 C111 C112 C113 -175.7(3) no
P1 C111 C116 F116 -5.3(6) no
P1 C111 C116 C115 173.3(3) no
P1 C121 C122 C123 178.1(3) no
P1 C121 C126 C125 -179.0(3) no
P1 C131 C132 C133 171.6(3) no
P1 C131 C136 C135 -171.8(3) no
P2 Ni1 C112 C111 -178.2(2) no
P2 Ni1 C112 C113 -3.5(5) no
P2 Ni1 C212 C211 0.4(2) no
P2 Ni1 C212 C213 -177.8(5) no
P2 C211 C212 C213 178.2(3) no
P2 C211 C216 F216 1.7(6) no
P2 C211 C216 C215 -177.4(3) no
P2 C221 C222 C223 180.0(3) no
P2 C221 C226 C225 -179.4(3) no
P2 C231 C232 C233 -177.0(3) no
P2 C231 C236 C235 177.9(3) no
F113 C113 C112 C111 -178.7(3) no
F113 C113 C114 F114 -1.1(5) no
F113 C113 C114 C115 179.6(3) no
F114 C114 C113 C112 -179.9(3) no
F114 C114 C115 F115 -1.1(5) no
F114 C114 C115 C116 179.7(3) no
F115 C115 C114 C113 178.2(3) no
F115 C115 C116 F116 -0.2(5) no
F115 C115 C116 C111 -178.9(3) no
F116 C116 C111 C112 -178.0(3) no
F116 C116 C115 C114 178.9(3) no
F213 C213 C212 C211 179.9(3) no
F213 C213 C214 F214 0.9(5) no
F213 C213 C214 C215 -179.6(3) no
F214 C214 C213 C212 -178.8(3) no
F214 C214 C215 F215 0.1(5) no
F214 C214 C215 C216 178.8(3) no
F215 C215 C214 C213 -179.4(3) no
F215 C215 C216 F216 -0.0(6) no
F215 C215 C216 C211 179.1(3) no
F216 C216 C211 C212 178.9(3) no
F216 C216 C215 C214 -178.6(3) no
C111 P1 Ni1 C112 0.2(2) no
C111 P1 Ni1 C212 179.2(2) no
C111 P1 C121 C122 23.0(3) no
C111 P1 C121 C126 -160.1(3) no
C111 P1 C131 C132 -82.6(3) no
C111 P1 C131 C136 90.0(3) no
C111 C112 C113 C114 0.1(6) no
C111 C116 C115 C114 0.3(5) no
C112 Ni1 P1 C121 110.0(2) no
C112 Ni1 P1 C131 -104.0(2) no
C112 Ni1 P2 C211 178.6(2) no
C112 Ni1 P2 C221 69.5(2) no
C112 Ni1 P2 C231 -72.7(2) no
C112 C111 P1 C121 -125.8(2) no
C112 C111 P1 C131 118.1(3) no
C112 C111 C116 C115 0.6(5) no
C112 C113 C114 C115 0.7(6) no
C113 C112 C111 C116 -0.8(5) no
C113 C114 C115 C116 -0.9(6) no
C116 C111 P1 C121 60.4(4) no
C116 C111 P1 C131 -55.7(4) no
C121 P1 Ni1 C212 -71.1(2) no
C121 P1 C131 C132 159.5(3) no
C121 P1 C131 C136 -27.9(4) no
C121 C122 C123 C124 0.4(6) no
C121 C126 C125 C124 1.5(6) no
C122 C121 P1 C131 138.0(3) no
C122 C121 C126 C125 -2.1(6) no
C122 C123 C124 C125 -1.0(6) no
C123 C122 C121 C126 1.1(5) no
C123 C124 C125 C126 0.0(6) no
C126 C121 P1 C131 -45.0(3) no
C131 P1 Ni1 C212 75.0(2) no
C131 C132 C133 C134 0.8(6) no
C131 C136 C135 C134 0.5(6) no
C132 C131 C136 C135 0.6(6) no
C132 C133 C134 C135 0.3(6) no
C133 C132 C131 C136 -1.2(6) no
C133 C134 C135 C136 -1.0(6) no
C211 P2 Ni1 C212 -0.3(2) no
C211 P2 C221 C222 -18.2(3) no
C211 P2 C221 C226 162.8(3) no
C211 P2 C231 C232 95.9(3) no
C211 P2 C231 C236 -82.2(3) no
C211 C212 C213 C214 -0.4(6) no
C211 C216 C215 C214 0.5(6) no
C212 Ni1 P2 C221 -109.4(2) no
C212 Ni1 P2 C231 108.4(2) no
C212 C211 P2 C221 124.5(3) no
C212 C211 P2 C231 -120.2(2) no
C212 C211 C216 C215 -0.2(6) no
C212 C213 C214 C215 0.7(6) no
C213 C212 C211 C216 0.1(6) no
C213 C214 C215 C216 -0.7(6) no
C216 C211 P2 C221 -57.8(5) no
C216 C211 P2 C231 57.4(5) no
C221 P2 C231 C232 -145.8(3) no
C221 P2 C231 C236 36.1(3) no
C221 C222 C223 C224 -0.3(6) no
C221 C226 C225 C224 -0.7(6) no
C222 C221 P2 C231 -136.4(3) no
C222 C221 C226 C225 1.6(5) no
C222 C223 C224 C225 1.2(6) no
C223 C222 C221 C226 -1.1(5) no
C223 C224 C225 C226 -0.7(6) no
C226 C221 P2 C231 44.6(3) no
C231 C232 C233 C234 -1.6(6) no
C231 C236 C235 C234 -0.3(6) no
C232 C231 C236 C235 -0.2(6) no
C232 C233 C234 C235 1.0(6) no
C233 C232 C231 C236 1.2(6) no
C233 C234 C235 C236 -0.1(6) no
